data_8000256
loop_
_publ_author_name
'Sui, Qi'
'Yang, Ning-Ning'
'Gong, Teng'
'Li, Peng'
'Yuan, Ye'
'Gao, En-Qing'
'Wang, Lin'

_publ_section_title
;
 Impact of Lattice Water on Solid-State Electron Transfer in Viologen
 Pseudopolymorphs: Modulation of Photo- and Piezochromism.
;
_journal_issue 21
_journal_name_full 'The journal of physical chemistry letters'
_journal_page_first 5450
_journal_page_last 5455
_journal_paper_doi 10.1021/acs.jpclett.7b02452
_journal_volume 8
_journal_year 2017
_chemical_formula_sum 'C24 H18 Cl2 N2 O4'
_chemical_formula_weight 469.30
_space_group_crystal_system monoclinic
_space_group_IT_number 14
_space_group_name_Hall '-P 2yn'
_space_group_name_H-M_alt 'P 1 21/n 1'
_symmetry_space_group_name_Hall '-P 2yn'
_symmetry_space_group_name_H-M 'P 1 21/n 1'
_atom_sites_solution_hydrogens mixed
_audit_creation_method SHELXL-2014
_cell_angle_alpha 90
_cell_angle_beta 98.2110(10)
_cell_angle_gamma 90
_cell_formula_units_Z 4
_cell_length_a 14.1952(3)
_cell_length_b 9.4314(2)
_cell_length_c 15.9716(4)
_cell_measurement_reflns_used 9916
_cell_measurement_temperature 173(2)
_cell_measurement_theta_max 34.12
_cell_measurement_theta_min 2.73
_cell_volume 2116.37(8)
_computing_cell_refinement 'Bruker SMART'
_computing_data_collection 'Bruker SMART'
_computing_data_reduction 'Bruker SAINT'
_computing_molecular_graphics 'Bruker SHELXTL'
_computing_publication_material 'Bruker SHELXTL'
_computing_structure_refinement 'SHELXL-2014 (Sheldrick, 2014)'
_computing_structure_solution 'Bruker SHELXTL'
_diffrn_ambient_temperature 173(2)
_diffrn_measured_fraction_theta_full 1.000
_diffrn_measured_fraction_theta_max 0.999
_diffrn_measurement_device_type 'CCD area detector'
_diffrn_measurement_method 'phi and omega scans'
_diffrn_radiation_type CuK\a
_diffrn_radiation_wavelength 1.54178
_diffrn_reflns_av_R_equivalents 0.0368
_diffrn_reflns_av_unetI/netI 0.0207
_diffrn_reflns_Laue_measured_fraction_full 1.000
_diffrn_reflns_Laue_measured_fraction_max 0.999
_diffrn_reflns_limit_h_max 17
_diffrn_reflns_limit_h_min -17
_diffrn_reflns_limit_k_max 11
_diffrn_reflns_limit_k_min -11
_diffrn_reflns_limit_l_max 19
_diffrn_reflns_limit_l_min -17
_diffrn_reflns_number 23675
_diffrn_reflns_point_group_measured_fraction_full 1.000
_diffrn_reflns_point_group_measured_fraction_max 0.999
_diffrn_reflns_theta_full 67.679
_diffrn_reflns_theta_max 68.261
_diffrn_reflns_theta_min 3.899
_exptl_absorpt_coefficient_mu 3.064
_exptl_absorpt_correction_T_max 0.1665
_exptl_absorpt_correction_T_min 0.0693
_exptl_absorpt_correction_type multi-scan
_exptl_absorpt_process_details SADABS
_exptl_crystal_colour green
_exptl_crystal_density_diffrn 1.473
_exptl_crystal_description prism
_exptl_crystal_F_000 968
_exptl_crystal_size_max 0.4
_exptl_crystal_size_mid 0.35
_exptl_crystal_size_min 0.32
_refine_diff_density_max 0.259
_refine_diff_density_min -0.166
_refine_diff_density_rms 0.049
_refine_ls_extinction_method none
_refine_ls_goodness_of_fit_ref 0.676
_refine_ls_hydrogen_treatment mixed
_refine_ls_matrix_type full
_refine_ls_number_parameters 297
_refine_ls_number_reflns 3881
_refine_ls_number_restraints 0
_refine_ls_restrained_S_all 0.676
_refine_ls_R_factor_all 0.0435
_refine_ls_R_factor_gt 0.0360
_refine_ls_shift/su_max 0.001
_refine_ls_shift/su_mean 0.000
_refine_ls_structure_factor_coef Fsqd
_refine_ls_weighting_details 'w=1/[\s^2^(Fo^2^)+(0.1310P)^2^+0.8741P] where P=(Fo^2^+2Fc^2^)/3'
_refine_ls_weighting_scheme calc
_refine_ls_wR_factor_gt 0.1056
_refine_ls_wR_factor_ref 0.1180
_reflns_Friedel_coverage 0.000
_reflns_number_gt 3329
_reflns_number_total 3881
_reflns_threshold_expression 'I > 2\s(I)'
_cod_data_source_file jz7b02452_si_002.cif
_cod_data_source_block 1_green
_cod_depositor_comments 'Adding full bibliography for 8000253--8000257.cif.'
_cod_database_code 8000256
_shelx_space_group_comment
;
The symmetry employed for this shelxl refinement is uniquely defined
by the following loop, which should always be used as a source of
symmetry information in preference to the above space-group names.
They are only intended as comments.
;
_shelxl_version_number 2014-3

loop_
_space_group_symop_operation_xyz
'x, y, z'
'-x+1/2, y+1/2, -z+1/2'
'-x, -y, -z'
'x-1/2, -y-1/2, z-1/2'

loop_
_atom_site_label
_atom_site_type_symbol
_atom_site_fract_x
_atom_site_fract_y
_atom_site_fract_z
_atom_site_U_iso_or_equiv
_atom_site_adp_type
_atom_site_occupancy
_atom_site_site_symmetry_order
_atom_site_calc_flag
_atom_site_refinement_flags_posn
_atom_site_refinement_flags_adp
C1 C 2.10625(14) 0.9516(2) 0.16938(12) 0.0433(4) Uani 1 1 d . .
C2 C 2.00215(14) 0.91675(19) 0.16217(12) 0.0424(4) Uani 1 1 d . .
C3 C 1.97313(14) 0.8202(2) 0.21925(12) 0.0439(4) Uani 1 1 d . .
H3A H 2.0183 0.7818 0.2630 0.053 Uiso 1 1 calc R U
C4 C 1.87819(14) 0.7800(2) 0.21225(12) 0.0443(4) Uani 1 1 d . .
H4A H 1.8575 0.7156 0.2516 0.053 Uiso 1 1 calc R U
C5 C 1.81411(13) 0.83565(19) 0.14685(12) 0.0405(4) Uani 1 1 d . .
C6 C 1.84102(14) 0.9347(2) 0.09062(13) 0.0453(4) Uani 1 1 d . .
H6A H 1.7956 0.9741 0.0474 0.054 Uiso 1 1 calc R U
C7 C 1.93586(14) 0.9748(2) 0.09913(13) 0.0463(4) Uani 1 1 d . .
H7A H 1.9557 1.0428 0.0614 0.056 Uiso 1 1 calc R U
C8 C 1.64267(14) 0.87243(19) 0.11108(12) 0.0408(4) Uani 1 1 d . .
H8A H 1.6545 0.9695 0.1004 0.049 Uiso 1 1 calc R U
C9 C 1.55081(13) 0.82308(19) 0.10132(12) 0.0407(4) Uani 1 1 d . .
H9A H 1.4994 0.8856 0.0835 0.049 Uiso 1 1 calc R U
C10 C 1.53306(13) 0.68065(18) 0.11760(11) 0.0396(4) Uani 1 1 d . .
C11 C 1.61093(14) 0.59097(19) 0.14068(13) 0.0437(4) Uani 1 1 d . .
H11A H 1.6011 0.4930 0.1502 0.052 Uiso 1 1 calc R U
C12 C 1.70141(14) 0.64481(19) 0.14952(13) 0.0434(4) Uani 1 1 d . .
H12A H 1.7542 0.5838 0.1655 0.052 Uiso 1 1 calc R U
C13 C 1.43543(13) 0.62471(19) 0.11268(11) 0.0393(4) Uani 1 1 d . .
C14 C 1.36240(14) 0.71170(19) 0.13265(13) 0.0430(4) Uani 1 1 d . .
H14A H 1.3748 0.8085 0.1466 0.052 Uiso 1 1 calc R U
C15 C 1.27294(13) 0.6575(2) 0.13205(13) 0.0436(4) Uani 1 1 d . .
H15A H 1.2234 0.7170 0.1459 0.052 Uiso 1 1 calc R U
C16 C 1.32334(13) 0.43335(19) 0.09143(12) 0.0409(4) Uani 1 1 d . .
H16A H 1.3088 0.3374 0.0767 0.049 Uiso 1 1 calc R U
C17 C 1.41427(13) 0.48345(19) 0.09181(12) 0.0407(4) Uani 1 1 d . .
H17A H 1.4627 0.4220 0.0779 0.049 Uiso 1 1 calc R U
C18 C 1.15938(13) 0.4665(2) 0.11602(12) 0.0412(4) Uani 1 1 d . .
C19 C 1.11751(14) 0.5005(2) 0.18663(13) 0.0465(4) Uani 1 1 d . .
H19A H 1.1515 0.5533 0.2318 0.056 Uiso 1 1 calc R U
C20 C 1.02523(14) 0.4562(2) 0.19005(13) 0.0468(4) Uani 1 1 d . .
H20A H 0.9959 0.4778 0.2384 0.056 Uiso 1 1 calc R U
C21 C 0.97503(14) 0.3808(2) 0.12368(13) 0.0436(4) Uani 1 1 d . .
C22 C 1.01902(14) 0.3449(2) 0.05374(13) 0.0461(4) Uani 1 1 d . .
H22A H 0.9853 0.2914 0.0087 0.055 Uiso 1 1 calc R U
C23 C 1.11206(14) 0.3875(2) 0.04991(13) 0.0452(4) Uani 1 1 d . .
H23A H 1.1426 0.3628 0.0028 0.054 Uiso 1 1 calc R U
C24 C 0.87309(14) 0.3454(2) 0.12961(13) 0.0448(4) Uani 1 1 d . .
N1 N 1.71651(11) 0.78428(16) 0.13572(10) 0.0400(3) Uani 1 1 d . .
N2 N 1.25436(11) 0.52039(16) 0.11198(10) 0.0398(3) Uani 1 1 d . .
O1 O 2.12633(11) 1.0407(2) 0.11106(12) 0.0649(5) Uani 1 1 d . .
H11 H 2.189(2) 1.045(3) 0.114(2) 0.077(9) Uiso 1 1 d . .
O2 O 2.16511(10) 0.89870(16) 0.22231(9) 0.0497(3) Uani 1 1 d . .
O3 O 0.83782(10) 0.37015(19) 0.19317(10) 0.0562(4) Uani 1 1 d . .
O4 O 0.82624(10) 0.29112(17) 0.05991(10) 0.0525(4) Uani 1 1 d . .
H41 H 0.764(3) 0.273(4) 0.073(2) 0.089(10) Uiso 1 1 d . .
Cl1 Cl 0.33104(3) 0.08086(5) 0.09800(3) 0.04423(15) Uani 1 1 d . .
Cl2 Cl 0.62538(3) 0.23284(5) 0.07676(3) 0.04336(15) Uani 1 1 d . .

loop_
_atom_site_aniso_label
_atom_site_aniso_U_11
_atom_site_aniso_U_22
_atom_site_aniso_U_33
_atom_site_aniso_U_23
_atom_site_aniso_U_13
_atom_site_aniso_U_12
C1 0.0467(10) 0.0422(9) 0.0419(10) -0.0002(8) 0.0092(8) 0.0027(8)
C2 0.0451(10) 0.0409(9) 0.0420(10) -0.0032(7) 0.0087(8) 0.0008(7)
C3 0.0485(10) 0.0446(9) 0.0383(9) -0.0002(7) 0.0052(7) 0.0001(8)
C4 0.0510(10) 0.0439(9) 0.0384(10) 0.0030(7) 0.0076(8) -0.0041(8)
C5 0.0458(9) 0.0374(8) 0.0396(9) -0.0027(7) 0.0107(7) -0.0005(7)
C6 0.0447(10) 0.0460(10) 0.0452(10) 0.0056(8) 0.0064(8) 0.0015(8)
C7 0.0451(10) 0.0473(10) 0.0476(11) 0.0077(8) 0.0099(8) -0.0002(8)
C8 0.0484(10) 0.0348(8) 0.0401(9) -0.0006(7) 0.0093(7) 0.0006(7)
C9 0.0452(9) 0.0364(9) 0.0407(9) 0.0011(7) 0.0066(7) 0.0023(7)
C10 0.0457(9) 0.0355(8) 0.0383(9) -0.0023(7) 0.0086(7) -0.0001(7)
C11 0.0489(10) 0.0342(9) 0.0493(11) 0.0022(7) 0.0115(8) 0.0009(7)
C12 0.0471(10) 0.0373(9) 0.0471(10) 0.0008(7) 0.0110(8) 0.0032(7)
C13 0.0457(9) 0.0352(8) 0.0370(9) 0.0030(7) 0.0063(7) 0.0014(7)
C14 0.0488(10) 0.0329(8) 0.0473(10) -0.0013(7) 0.0069(8) 0.0016(7)
C15 0.0447(9) 0.0371(9) 0.0489(10) -0.0008(7) 0.0067(8) 0.0066(7)
C16 0.0466(10) 0.0333(8) 0.0428(10) 0.0004(7) 0.0070(8) 0.0025(7)
C17 0.0444(9) 0.0352(8) 0.0433(9) 0.0008(7) 0.0087(7) 0.0037(7)
C18 0.0413(9) 0.0389(9) 0.0430(10) 0.0048(7) 0.0045(7) 0.0026(7)
C19 0.0450(10) 0.0518(10) 0.0417(10) 0.0005(8) 0.0034(8) 0.0012(8)
C20 0.0454(10) 0.0533(11) 0.0421(10) 0.0041(8) 0.0075(8) 0.0042(8)
C21 0.0449(10) 0.0385(9) 0.0472(10) 0.0068(8) 0.0059(8) 0.0040(7)
C22 0.0494(10) 0.0412(10) 0.0473(10) -0.0001(8) 0.0054(8) -0.0003(8)
C23 0.0479(10) 0.0419(9) 0.0469(11) -0.0011(8) 0.0099(8) 0.0016(8)
C24 0.0446(10) 0.0435(10) 0.0459(11) 0.0059(8) 0.0051(8) 0.0056(8)
N1 0.0450(8) 0.0378(7) 0.0383(8) -0.0006(6) 0.0095(6) -0.0008(6)
N2 0.0413(8) 0.0369(7) 0.0409(8) 0.0025(6) 0.0049(6) 0.0020(6)
O1 0.0428(8) 0.0792(11) 0.0727(11) 0.0309(9) 0.0081(7) -0.0017(7)
O2 0.0467(7) 0.0562(8) 0.0455(8) 0.0040(6) 0.0041(6) 0.0011(6)
O3 0.0459(7) 0.0748(10) 0.0484(8) -0.0010(7) 0.0083(6) 0.0002(7)
O4 0.0448(8) 0.0629(9) 0.0498(8) -0.0025(7) 0.0067(6) -0.0059(6)
Cl1 0.0473(3) 0.0374(2) 0.0489(3) 0.00234(17) 0.01002(19) 0.00075(16)
Cl2 0.0456(3) 0.0403(2) 0.0441(3) -0.00082(16) 0.00587(18) 0.00003(16)

loop_
_atom_type_symbol
_atom_type_description
_atom_type_scat_dispersion_real
_atom_type_scat_dispersion_imag
_atom_type_scat_source
C C 0.0181 0.0091 'International Tables Vol C Tables 4.2.6.8 and 6.1.1.4'
H H 0.0000 0.0000 'International Tables Vol C Tables 4.2.6.8 and 6.1.1.4'
N N 0.0311 0.0180 'International Tables Vol C Tables 4.2.6.8 and 6.1.1.4'
O O 0.0492 0.0322 'International Tables Vol C Tables 4.2.6.8 and 6.1.1.4'
Cl Cl 0.3639 0.7018 'International Tables Vol C Tables 4.2.6.8 and 6.1.1.4'

loop_
_geom_angle_atom_site_label_1
_geom_angle_atom_site_label_2
_geom_angle_atom_site_label_3
_geom_angle
O2 C1 O1 124.13(19)
O2 C1 C2 122.52(18)
O1 C1 C2 113.31(17)
C7 C2 C3 119.97(18)
C7 C2 C1 121.78(17)
C3 C2 C1 118.22(17)
C4 C3 C2 120.02(18)
C5 C4 C3 118.82(17)
C4 C5 C6 122.08(18)
C4 C5 N1 118.49(16)
C6 C5 N1 119.39(17)
C7 C6 C5 118.28(18)
C6 C7 C2 120.76(18)
N1 C8 C9 120.61(17)
C8 C9 C10 119.89(17)
C9 C10 C11 118.26(17)
C9 C10 C13 121.80(16)
C11 C10 C13 119.94(16)
C12 C11 C10 119.81(17)
N1 C12 C11 120.71(17)
C14 C13 C17 118.34(17)
C14 C13 C10 120.07(16)
C17 C13 C10 121.53(16)
C15 C14 C13 119.91(17)
N2 C15 C14 120.62(17)
N2 C16 C17 120.14(17)
C16 C17 C13 119.97(17)
C23 C18 C19 121.84(18)
C23 C18 N2 120.48(17)
C19 C18 N2 117.66(17)
C20 C19 C18 118.73(19)
C19 C20 C21 120.74(19)
C20 C21 C22 119.73(18)
C20 C21 C24 117.43(18)
C22 C21 C24 122.81(18)
C23 C22 C21 120.10(19)
C18 C23 C22 118.82(18)
O3 C24 O4 124.17(19)
O3 C24 C21 121.69(19)
O4 C24 C21 114.10(17)
C8 N1 C12 120.66(16)
C8 N1 C5 121.08(15)
C12 N1 C5 118.25(16)
C15 N2 C16 121.02(16)
C15 N2 C18 118.47(15)
C16 N2 C18 120.48(15)

loop_
_geom_bond_atom_site_label_1
_geom_bond_atom_site_label_2
_geom_bond_distance
C1 O2 1.208(2)
C1 O1 1.316(3)
C1 C2 1.502(3)
C2 C7 1.389(3)
C2 C3 1.392(3)
C3 C4 1.389(3)
C4 C5 1.386(3)
C5 C6 1.387(3)
C5 N1 1.454(2)
C6 C7 1.386(3)
C8 N1 1.352(2)
C8 C9 1.372(3)
C9 C10 1.398(3)
C10 C11 1.399(3)
C10 C13 1.474(3)
C11 C12 1.369(3)
C12 N1 1.356(2)
C13 C14 1.394(3)
C13 C17 1.396(3)
C14 C15 1.368(3)
C15 N2 1.350(2)
C16 N2 1.354(2)
C16 C17 1.374(3)
C18 C23 1.385(3)
C18 C19 1.386(3)
C18 N2 1.451(2)
C19 C20 1.383(3)
C20 C21 1.386(3)
C21 C22 1.397(3)
C21 C24 1.501(3)
C22 C23 1.390(3)
C24 O3 1.217(3)
C24 O4 1.316(3)

loop_
_geom_hbond_atom_site_label_D
_geom_hbond_atom_site_label_H
_geom_hbond_atom_site_label_A
_geom_hbond_distance_DH
_geom_hbond_distance_HA
_geom_hbond_distance_DA
_geom_hbond_angle_DHA
_geom_hbond_site_symmetry_A
C4 H4A Cl2 0.95 2.72 3.407(2) 129.5 2_755
C6 H6A Cl1 0.95 2.78 3.600(2) 145.7 3_765
C8 H8A Cl2 0.95 2.54 3.4462(18) 160.1 1_665
C11 H11A Cl2 0.95 2.76 3.5429(19) 140.0 1_655
C12 H12A O3 0.95 2.35 3.250(2) 158.2 1_655
C14 H14A Cl1 0.95 2.73 3.5435(18) 144.1 1_665
C15 H15A O2 0.95 2.32 3.198(2) 152.7 1_455
C16 H16A Cl1 0.95 2.46 3.3274(18) 152.2 1_655
C17 H17A Cl2 0.95 2.92 3.8511(18) 166.9 1_655
C19 H19A Cl1 0.95 2.71 3.496(2) 141.0 2_655
O1 H11 Cl1 0.89(3) 2.09(3) 2.9672(16) 168(3) 1_765
O4 H41 Cl2 0.95(4) 2.01(4) 2.9535(15) 170(3) .
